data_7701440
loop_
_publ_author_name
'Paine, Tapan Kanti'
'Rahaman, Rubina'
'Munshi, Sandip'
'Banerjee, Sridhar'
'Chakraborty, Biswarup'
'Bhunia, Sarmistha'

_publ_section_title
;
 Dioxygen Reactivity of Iron(II)-Gentisate/1,4-Dihydroxy-2-naphthoate
 Complexes of N4 Ligands: Oxidative Coupling of 1,4-Dihydroxy-2-naphthoate
;
_journal_name_full 'Dalton Transactions'
_journal_paper_doi 10.1039/C9DT03493E
_journal_year 2019
_chemical_formula_sum 'C21 H10 O6'
_chemical_formula_weight 358.29
_space_group_crystal_system monoclinic
_space_group_IT_number 14
_space_group_name_Hall '-P 2ybc'
_space_group_name_H-M_alt 'P 1 21/c 1'
_symmetry_space_group_name_Hall '-P 2ybc'
_symmetry_space_group_name_H-M 'P 1 21/c 1'
_atom_sites_solution_hydrogens geom
_audit_creation_method SHELXL-2016/6
_audit_update_record
;
2018-05-21 deposited with the CCDC.    2019-10-28 downloaded from the CCDC.
;
_cell_angle_alpha 90
_cell_angle_beta 99.381(12)
_cell_angle_gamma 90
_cell_formula_units_Z 4
_cell_length_a 4.7327(17)
_cell_length_b 22.284(8)
_cell_length_c 14.047(5)
_cell_measurement_reflns_used 4060
_cell_measurement_temperature 100(2)
_cell_measurement_theta_max 28.01
_cell_measurement_theta_min 2.35
_cell_volume 1461.6(9)
_computing_cell_refinement 'Bruker SAINT'
_computing_data_collection 'Bruker APEX2'
_computing_data_reduction 'Bruker SAINT'
_computing_molecular_graphics 'Bruker SHELXTL'
_computing_publication_material 'Bruker SHELXTL'
_computing_structure_refinement 'SHELXL-2014 (Sheldrick 2014)'
_computing_structure_solution 'SHELXS-97 (Sheldrick 2008)'
_diffrn_ambient_temperature 100(2)
_diffrn_measured_fraction_theta_full 0.998
_diffrn_measured_fraction_theta_max 0.991
_diffrn_measurement_device_type 'Bruker APEX-II CCD'
_diffrn_measurement_method '\f and \w scans'
_diffrn_radiation_type MoK\a
_diffrn_radiation_wavelength 0.71073
_diffrn_reflns_av_R_equivalents 0.1179
_diffrn_reflns_av_unetI/netI 0.0956
_diffrn_reflns_Laue_measured_fraction_full 0.998
_diffrn_reflns_Laue_measured_fraction_max 0.991
_diffrn_reflns_limit_h_max 6
_diffrn_reflns_limit_h_min -5
_diffrn_reflns_limit_k_max 29
_diffrn_reflns_limit_k_min -29
_diffrn_reflns_limit_l_max 18
_diffrn_reflns_limit_l_min -18
_diffrn_reflns_number 16482
_diffrn_reflns_point_group_measured_fraction_full 0.998
_diffrn_reflns_point_group_measured_fraction_max 0.991
_diffrn_reflns_theta_full 25.242
_diffrn_reflns_theta_max 28.302
_diffrn_reflns_theta_min 2.345
_exptl_absorpt_coefficient_mu 0.121
_exptl_absorpt_correction_T_max 0.988
_exptl_absorpt_correction_T_min 0.978
_exptl_absorpt_correction_type none
_exptl_crystal_colour blue
_exptl_crystal_density_diffrn 1.628
_exptl_crystal_description needle
_exptl_crystal_F_000 736
_exptl_crystal_size_max 0.300
_exptl_crystal_size_mid 0.150
_exptl_crystal_size_min 0.100
_refine_diff_density_max 1.713
_refine_diff_density_min -0.566
_refine_diff_density_rms 0.124
_refine_ls_extinction_coef 0.027(8)
_refine_ls_extinction_expression Fc^*^=kFc[1+0.001xFc^2^\l^3^/sin(2\q)]^-1/4^
_refine_ls_extinction_method 'SHELXL-2016/6 (Sheldrick 2016)'
_refine_ls_goodness_of_fit_ref 1.487
_refine_ls_hydrogen_treatment constr
_refine_ls_matrix_type full
_refine_ls_number_parameters 247
_refine_ls_number_reflns 3615
_refine_ls_number_restraints 0
_refine_ls_restrained_S_all 1.487
_refine_ls_R_factor_all 0.1428
_refine_ls_R_factor_gt 0.0957
_refine_ls_shift/su_max 0.000
_refine_ls_shift/su_mean 0.000
_refine_ls_structure_factor_coef Fsqd
_refine_ls_weighting_details 'w=1/[\s^2^(Fo^2^)+(0.1000P)^2^+0.4496P] where P=(Fo^2^+2Fc^2^)/3'
_refine_ls_weighting_scheme calc
_refine_ls_wR_factor_gt 0.2661
_refine_ls_wR_factor_ref 0.2939
_reflns_Friedel_coverage 0.000
_reflns_number_gt 2268
_reflns_number_total 3615
_reflns_threshold_expression 'I > 2\s(I)'
_cod_data_source_file c9dt03493e2.cif
_cod_data_source_block mo_TKP020218_0m_a
_cod_database_code 7701440
_shelx_shelxl_version_number 2016/6
_shelx_space_group_comment
;
The symmetry employed for this shelxl refinement is uniquely defined
by the following loop, which should always be used as a source of
symmetry information in preference to the above space-group names.
They are only intended as comments.
;
_shelx_estimated_absorpt_t_min 0.965
_shelx_estimated_absorpt_t_max 0.988

loop_
_space_group_symop_operation_xyz
'x, y, z'
'-x, y+1/2, -z+1/2'
'-x, -y, -z'
'x, -y-1/2, z-1/2'

loop_
_atom_site_label
_atom_site_type_symbol
_atom_site_fract_x
_atom_site_fract_y
_atom_site_fract_z
_atom_site_U_iso_or_equiv
_atom_site_adp_type
_atom_site_occupancy
_atom_site_site_symmetry_order
_atom_site_calc_flag
_atom_site_refinement_flags_posn
_atom_site_refinement_flags_adp
O4 O 0.4513(6) 0.44047(12) 0.56193(19) 0.0357(7) Uani 1 1 d . .
H4 H 0.282294 0.453079 0.557026 0.054 Uiso 1 1 calc R U
O2 O -0.2160(6) 0.45471(12) 0.9510(2) 0.0380(7) Uani 1 1 d . .
O6 O 0.1781(6) 0.38876(12) 0.89874(19) 0.0352(7) Uani 1 1 d . .
O1 O 0.1115(7) 0.51320(13) 0.6162(2) 0.0427(8) Uani 1 1 d . .
O3 O 0.7622(7) 0.26624(12) 0.8326(2) 0.0451(8) Uani 1 1 d . .
H3 H 0.729418 0.275910 0.887604 0.068 Uiso 1 1 calc R U
O5 O 0.4635(7) 0.31495(15) 0.9463(2) 0.0539(9) Uani 1 1 d . .
C11 C 0.3853(7) 0.40166(15) 0.7197(2) 0.0237(7) Uani 1 1 d . .
C14 C 0.7826(8) 0.30846(15) 0.6819(3) 0.0273(8) Uani 1 1 d . .
C10 C 0.0864(8) 0.43521(15) 0.8376(2) 0.0247(8) Uani 1 1 d . .
C15 C 0.7014(8) 0.35442(15) 0.6138(3) 0.0270(8) Uani 1 1 d . .
C9 C 0.1779(7) 0.44440(15) 0.7495(2) 0.0227(7) Uani 1 1 d . .
C7 C -0.1430(8) 0.53812(16) 0.7377(3) 0.0273(8) Uani 1 1 d . .
C23 C 0.5011(8) 0.40108(15) 0.6333(2) 0.0259(8) Uani 1 1 d . .
C2 C -0.2249(8) 0.52624(16) 0.8264(3) 0.0280(8) Uani 1 1 d . .
C8 C 0.0554(8) 0.49801(17) 0.6961(3) 0.0277(8) Uani 1 1 d . .
C12 C 0.4802(8) 0.35434(16) 0.7875(3) 0.0277(8) Uani 1 1 d . .
C24 C 0.3781(8) 0.34939(17) 0.8770(3) 0.0329(9) Uani 1 1 d . .
C1 C -0.1246(8) 0.47140(16) 0.8769(3) 0.0275(8) Uani 1 1 d . .
C13 C 0.6734(8) 0.30887(17) 0.7712(3) 0.0322(9) Uani 1 1 d . .
C17 C 0.9989(8) 0.30948(17) 0.5093(3) 0.0336(9) Uani 1 1 d . .
H17 H 1.073273 0.309742 0.450446 0.040 Uiso 1 1 calc R U
C19 C 0.9713(8) 0.26280(17) 0.6613(3) 0.0342(9) Uani 1 1 d . .
H19 H 1.025535 0.231679 0.706849 0.041 Uiso 1 1 calc R U
C16 C 0.8150(8) 0.35486(17) 0.5283(3) 0.0311(9) Uani 1 1 d . .
H16 H 0.766419 0.386283 0.482856 0.037 Uiso 1 1 calc R U
C18 C 1.0758(9) 0.26326(18) 0.5762(3) 0.0369(10) Uani 1 1 d . .
H18 H 1.200659 0.232237 0.562384 0.044 Uiso 1 1 calc R U
C3 C -0.4070(9) 0.56648(18) 0.8650(3) 0.0350(9) Uani 1 1 d . .
H3A H -0.463194 0.558320 0.925597 0.042 Uiso 1 1 calc R U
C6 C -0.2478(8) 0.58944(17) 0.6854(3) 0.0329(9) Uani 1 1 d . .
H6 H -0.197354 0.597216 0.623817 0.040 Uiso 1 1 calc R U
C5 C -0.4267(9) 0.62889(18) 0.7248(3) 0.0382(10) Uani 1 1 d . .
H5 H -0.497397 0.663851 0.690162 0.046 Uiso 1 1 calc R U
C4 C -0.5023(9) 0.61707(19) 0.8153(3) 0.0385(10) Uani 1 1 d . .
H4A H -0.620945 0.644520 0.842233 0.046 Uiso 1 1 calc R U

loop_
_atom_site_aniso_label
_atom_site_aniso_U_11
_atom_site_aniso_U_22
_atom_site_aniso_U_33
_atom_site_aniso_U_23
_atom_site_aniso_U_13
_atom_site_aniso_U_12
O4 0.0413(17) 0.0367(15) 0.0318(14) 0.0091(11) 0.0136(13) 0.0135(12)
O2 0.0398(17) 0.0409(16) 0.0370(15) 0.0008(12) 0.0174(13) -0.0030(13)
O6 0.0321(15) 0.0418(16) 0.0322(14) 0.0056(12) 0.0070(12) 0.0025(12)
O1 0.055(2) 0.0408(16) 0.0369(16) 0.0108(12) 0.0222(14) 0.0198(14)
O3 0.064(2) 0.0334(15) 0.0412(17) 0.0113(13) 0.0185(16) 0.0130(14)
O5 0.058(2) 0.054(2) 0.051(2) 0.0158(15) 0.0131(17) 0.0052(16)
C11 0.0229(17) 0.0211(16) 0.0259(17) -0.0020(13) 0.0005(14) -0.0035(13)
C14 0.0234(18) 0.0243(17) 0.0322(19) -0.0027(14) -0.0011(15) -0.0015(14)
C10 0.0221(17) 0.0263(17) 0.0249(17) -0.0016(13) 0.0013(14) -0.0036(14)
C15 0.0242(18) 0.0242(16) 0.0306(19) -0.0029(14) -0.0016(15) -0.0027(14)
C9 0.0207(17) 0.0230(16) 0.0233(17) -0.0005(13) 0.0005(14) -0.0045(13)
C7 0.0241(18) 0.0267(17) 0.0295(18) -0.0035(14) -0.0001(15) -0.0026(14)
C23 0.0248(18) 0.0251(17) 0.0263(17) -0.0004(13) -0.0004(14) -0.0027(14)
C2 0.0218(18) 0.0289(18) 0.0326(19) -0.0061(15) 0.0020(15) -0.0055(14)
C8 0.0245(18) 0.0299(18) 0.0280(18) -0.0002(15) 0.0023(15) -0.0005(14)
C12 0.0251(18) 0.0248(17) 0.0332(19) 0.0027(14) 0.0052(15) -0.0012(14)
C24 0.029(2) 0.0294(18) 0.042(2) 0.0159(16) 0.0107(17) 0.0045(15)
C1 0.0257(19) 0.0318(18) 0.0246(17) -0.0050(14) 0.0026(15) -0.0079(15)
C13 0.032(2) 0.0289(19) 0.035(2) 0.0056(15) 0.0046(17) 0.0029(15)
C17 0.031(2) 0.036(2) 0.033(2) -0.0103(16) 0.0024(16) -0.0007(16)
C19 0.030(2) 0.0285(19) 0.042(2) -0.0015(16) 0.0005(18) 0.0013(15)
C16 0.030(2) 0.0317(19) 0.0300(19) -0.0062(15) 0.0005(16) -0.0006(16)
C18 0.029(2) 0.032(2) 0.048(2) -0.0143(17) 0.0009(18) 0.0025(16)
C3 0.030(2) 0.039(2) 0.036(2) -0.0114(16) 0.0072(17) -0.0009(16)
C6 0.034(2) 0.0309(19) 0.0325(19) -0.0008(15) 0.0016(17) 0.0051(16)
C5 0.037(2) 0.0304(19) 0.044(2) -0.0038(17) -0.0024(19) 0.0053(17)
C4 0.032(2) 0.040(2) 0.042(2) -0.0138(18) 0.0030(18) 0.0022(17)

loop_
_atom_type_symbol
_atom_type_description
_atom_type_scat_dispersion_real
_atom_type_scat_dispersion_imag
_atom_type_scat_source
C C 0.0033 0.0016 'International Tables Vol C Tables 4.2.6.8 and 6.1.1.4'
H H 0.0000 0.0000 'International Tables Vol C Tables 4.2.6.8 and 6.1.1.4'
O O 0.0106 0.0060 'International Tables Vol C Tables 4.2.6.8 and 6.1.1.4'

loop_
_geom_angle_atom_site_label_1
_geom_angle_atom_site_label_2
_geom_angle_atom_site_label_3
_geom_angle
C23 O4 H4 109.5
C24 O6 C10 120.5(3)
C13 O3 H3 109.5
C23 C11 C12 116.0(3)
C23 C11 C9 128.2(3)
C12 C11 C9 115.7(3)
C15 C14 C19 119.7(4)
C15 C14 C13 119.4(3)
C19 C14 C13 120.9(3)
O6 C10 C9 123.8(3)
O6 C10 C1 110.3(3)
C9 C10 C1 125.9(3)
C16 C15 C14 119.2(3)
C16 C15 C23 120.6(3)
C14 C15 C23 120.2(3)
C10 C9 C11 118.4(3)
C10 C9 C8 114.6(3)
C11 C9 C8 127.0(3)
C2 C7 C6 119.9(3)
C2 C7 C8 121.7(3)
C6 C7 C8 118.4(3)
O4 C23 C11 126.8(3)
O4 C23 C15 111.8(3)
C11 C23 C15 121.4(3)
C7 C2 C3 120.0(4)
C7 C2 C1 118.8(3)
C3 C2 C1 121.2(3)
O1 C8 C9 123.7(3)
O1 C8 C7 115.7(3)
C9 C8 C7 120.5(3)
C13 C12 C24 114.3(3)
C13 C12 C11 124.0(3)
C24 C12 C11 121.7(3)
O5 C24 O6 111.6(3)
O5 C24 C12 128.4(4)
O6 C24 C12 119.8(3)
O2 C1 C2 121.8(3)
O2 C1 C10 120.2(3)
C2 C1 C10 118.0(3)
O3 C13 C12 124.3(4)
O3 C13 C14 116.8(3)
C12 C13 C14 118.9(3)
C16 C17 C18 120.6(4)
C16 C17 H17 119.7
C18 C17 H17 119.7
C18 C19 C14 120.3(4)
C18 C19 H19 119.9
C14 C19 H19 119.9
C17 C16 C15 120.2(4)
C17 C16 H16 119.9
C15 C16 H16 119.9
C19 C18 C17 120.0(4)
C19 C18 H18 120.0
C17 C18 H18 120.0
C4 C3 C2 120.0(4)
C4 C3 H3A 120.0
C2 C3 H3A 120.0
C5 C6 C7 119.3(4)
C5 C6 H6 120.3
C7 C6 H6 120.3
C6 C5 C4 120.2(4)
C6 C5 H5 119.9
C4 C5 H5 119.9
C3 C4 C5 120.6(4)
C3 C4 H4A 119.7
C5 C4 H4A 119.7

loop_
_geom_bond_atom_site_label_1
_geom_bond_atom_site_label_2
_geom_bond_distance
O4 C23 1.324(4)
O4 H4 0.8400
O2 C1 1.247(5)
O6 C24 1.362(5)
O6 C10 1.370(4)
O1 C8 1.242(4)
O3 C13 1.306(4)
O3 H3 0.8400
O5 C24 1.254(5)
C11 C23 1.411(5)
C11 C12 1.443(5)
C11 C9 1.476(5)
C14 C15 1.411(5)
C14 C19 1.414(5)
C14 C13 1.432(5)
C10 C9 1.392(5)
C10 C1 1.460(5)
C15 C16 1.394(5)
C15 C23 1.463(5)
C9 C8 1.478(5)
C7 C2 1.390(5)
C7 C6 1.405(5)
C7 C8 1.484(5)
C2 C3 1.411(5)
C2 C1 1.453(5)
C12 C13 1.408(5)
C12 C24 1.422(5)
C17 C16 1.388(5)
C17 C18 1.402(6)
C17 H17 0.9500
C19 C18 1.366(6)
C19 H19 0.9500
C16 H16 0.9500
C18 H18 0.9500
C3 C4 1.364(6)
C3 H3A 0.9500
C6 C5 1.396(6)
C6 H6 0.9500
C5 C4 1.400(6)
C5 H5 0.9500
C4 H4A 0.9500

loop_
_geom_hbond_atom_site_label_D
_geom_hbond_atom_site_label_H
_geom_hbond_atom_site_label_A
_geom_hbond_distance_DH
_geom_hbond_distance_HA
_geom_hbond_distance_DA
_geom_hbond_angle_DHA
O3 H3 O5 0.84 1.83 2.542(4) 141.1
O4 H4 O1 0.84 1.83 2.489(4) 133.8
O3 H3 O5 0.84 1.83 2.542(4) 141.1
O4 H4 O1 0.84 1.83 2.489(4) 133.8
O3 H3 O5 0.84 1.83 2.542(4) 141.1
O4 H4 O1 0.84 1.83 2.489(4) 133.8
O3 H3 O5 0.84 1.83 2.542(4) 141.1
O4 H4 O1 0.84 1.83 2.489(4) 133.8
O4 H4 O1 0.84 1.83 2.489(4) 133.8
O4 H4 O1 0.84 1.83 2.489(4) 133.8
O4 H4 O1 0.84 1.83 2.489(4) 133.8
O4 H4 O1 0.84 1.83 2.489(4) 133.8
O4 H4 O1 0.84 1.83 2.489(4) 133.8
O4 H4 O1 0.84 1.83 2.489(4) 133.8
O4 H4 O1 0.84 1.83 2.489(4) 133.8
O4 H4 O1 0.84 1.83 2.489(4) 133.8
O4 H4 O1 0.84 1.83 2.489(4) 133.8
O4 H4 O1 0.84 1.83 2.489(4) 133.8
O4 H4 O1 0.84 1.83 2.489(4) 133.8
O4 H4 O1 0.84 1.83 2.489(4) 133.8
O3 H3 O5 0.84 1.83 2.542(4) 141.1
O4 H4 O1 0.84 1.83 2.489(4) 133.8
O3 H3 O5 0.84 1.83 2.542(4) 141.1
O4 H4 O1 0.84 1.83 2.489(4) 133.8
O3 H3 O5 0.84 1.83 2.542(4) 141.1
